data_4336756
loop_
_publ_author_name
'Treffly B. Ditri'
'Alex E. Carpenter'
'Donald S. Ripatti'
'Curtis E. Moore'
'Arnold L. Rheingold'
'Joshua S. Figueroa'

_publ_section_title
;
 Chloro- and Trifluoromethyl-Substituted Flanking-Ring m-Terphenyl
 Isocyanides: \h6-Arene Binding to Zero-Valent Molybdenum Centers and
 Comparison to Alkyl-Substituted Derivatives
;
_journal_name_full 'Inorganic Chemistry'
_journal_page_first 13216
_journal_page_last 13229
_journal_paper_doi 10.1021/ic402130p
_journal_volume 52
_journal_year 2013
_chemical_formula_moiety 'C75 H33 F36 Mo N3'
_chemical_formula_sum 'C75 H33 F36 Mo N3'
_chemical_formula_weight 1755.98
_chemical_name_common Mo(eta6-C6H6)(CNArDArF2)3
_chemical_name_systematic
;
 ?
;
_space_group_crystal_system orthorhombic
_space_group_IT_number 61
_space_group_name_Hall '-P 2ac 2ab'
_space_group_name_H-M_alt 'P b c a'
_symmetry_space_group_name_Hall '-P 2ac 2ab'
_symmetry_space_group_name_H-M 'P b c a'
_atom_sites_solution_hydrogens geom
_atom_sites_solution_primary direct
_atom_sites_solution_secondary difmap
_audit_creation_date 2013-08-19
_audit_creation_method
;
  Olex2 1.2-beta
  (compiled Apr 23 2013 17:59:47, GUI svn.r4466)
;
_cell_angle_alpha 90
_cell_angle_beta 90
_cell_angle_gamma 90
_cell_formula_units_Z 8
_cell_length_a 16.5712(13)
_cell_length_b 23.656(2)
_cell_length_c 35.706(3)
_cell_measurement_reflns_used 6002
_cell_measurement_temperature 100
_cell_measurement_theta_max 22.78
_cell_measurement_theta_min 2.40
_cell_volume 13997(2)
_computing_cell_refinement 'SAINT v8.27A (Bruker, 2012)'
_computing_data_collection 'Bruker APEX2 v2013-2.0 (Bruker, 2013)'
_computing_data_reduction 'SAINT v8.27A (Bruker, 2012)'
_computing_molecular_graphics
;
O. V. Dolomanov, L. J. Bourhis, R. J. Gildea, J. A. K. Howard and H. Puschmann,
OLEX2: a complete structure solution, refinement and analysis program.
J. Appl. Cryst. (2009). 42, 339-341.
;
_computing_publication_material
;
O. V. Dolomanov, L. J. Bourhis, R. J. Gildea, J. A. K. Howard and H. Puschmann,
OLEX2: a complete structure solution, refinement and analysis program.
J. Appl. Cryst. (2009). 42, 339-341.
;
_computing_structure_refinement
;
XL, G.M. Sheldrick, Acta Cryst.
(2008). A64, 112-122
;
_computing_structure_solution
;
M. C. Burla, R. Caliandro, M. Camalli, B. Carrozzini, G. L. Cascarano, 
L. De Caro, C. Giacovazzo, G. Polidori and R. Spagna, 
SIR2004: an improved tool for crystal structure determination and refinement. 
J. Appl. Cryst. (2005). 38, 381-388.
;
_diffrn_ambient_temperature 100.0
_diffrn_detector 'Bruker APEX-II CCD'
_diffrn_detector_area_resol_mean 7.9
_diffrn_detector_type 'CCD Area Detector'
_diffrn_measured_fraction_theta_full 0.999
_diffrn_measured_fraction_theta_max 0.999
_diffrn_measurement_device 'Kappa Four-Circle Diffractometer'
_diffrn_measurement_device_type 'Bruker APEX II Ultra'
_diffrn_measurement_method '\w and \f scans'
_diffrn_radiation_monochromator 'Double Bounce Multilayer Mirrors'
_diffrn_radiation_probe x-ray
_diffrn_radiation_type MoK\a
_diffrn_radiation_wavelength 0.71073
_diffrn_radiation_xray_symbol K-L~3~
_diffrn_reflns_av_R_equivalents 0.0601
_diffrn_reflns_av_unetI/netI 0.0563
_diffrn_reflns_Laue_measured_fraction_full 0.999
_diffrn_reflns_Laue_measured_fraction_max 0.999
_diffrn_reflns_limit_h_max 19
_diffrn_reflns_limit_h_min -9
_diffrn_reflns_limit_k_max 28
_diffrn_reflns_limit_k_min -27
_diffrn_reflns_limit_l_max 35
_diffrn_reflns_limit_l_min -43
_diffrn_reflns_number 58035
_diffrn_reflns_point_group_measured_fraction_full 0.999
_diffrn_reflns_point_group_measured_fraction_max 0.999
_diffrn_reflns_theta_full 25.000
_diffrn_reflns_theta_max 25.394
_diffrn_reflns_theta_min 1.605
_diffrn_source 'Micro Focus Rotating Anode'
_diffrn_source_type 'Bruker TXS'
_diffrn_standards_number 0
_exptl_absorpt_coefficient_mu 0.331
_exptl_absorpt_correction_T_max 0.7452
_exptl_absorpt_correction_T_min 0.6859
_exptl_absorpt_correction_type multi-scan
_exptl_absorpt_process_details
;
SADABS-2012/1 (Bruker,2012) was used for absorption correction.
wR2(int) was 0.0631 before and 0.0499 after correction.
The Ratio of minimum to maximum transmission is 0.9204.
The \l/2 correction factor is 0.0015.
;
_exptl_crystal_colour red
_exptl_crystal_colour_primary red
_exptl_crystal_density_diffrn 1.667
_exptl_crystal_description Block
_exptl_crystal_F_000 6960
_exptl_crystal_size_max 0.14
_exptl_crystal_size_mid 0.13
_exptl_crystal_size_min 0.12
_refine_diff_density_max 0.439
_refine_diff_density_min -0.590
_refine_diff_density_rms 0.067
_refine_ls_extinction_method none
_refine_ls_goodness_of_fit_ref 1.016
_refine_ls_hydrogen_treatment constr
_refine_ls_matrix_type full
_refine_ls_number_parameters 1102
_refine_ls_number_reflns 12858
_refine_ls_number_restraints 27
_refine_ls_restrained_S_all 1.014
_refine_ls_R_factor_all 0.0662
_refine_ls_R_factor_gt 0.0425
_refine_ls_shift/su_max 0.001
_refine_ls_shift/su_mean 0.000
_refine_ls_structure_factor_coef Fsqd
_refine_ls_weighting_details
;
 w=1/[\s^2^(Fo^2^)+(0.0321P)^2^+16.9010P]
 where P=(Fo^2^+2Fc^2^)/3
;
_refine_ls_weighting_scheme calc
_refine_ls_wR_factor_gt 0.0890
_refine_ls_wR_factor_ref 0.0976
_reflns_Friedel_coverage 0.000
_reflns_number_gt 9622
_reflns_number_total 12858
_reflns_threshold_expression 'I > 2\s(I)'
_cod_data_source_file ic402130p_si_001_12.cif
_cod_data_source_block JFig832
_cod_database_code 4336756
_olex2_refinement_description
;
1. Fixed Uiso
 At 1.2 times of:
  All C(H) groups
2. Rigid bond restraints
 C6A, C6, C7A, C7, C8A, C8, C9A, C9, C4A, C4, C5A, C5
 with sigma for 1-2 distances of 0.001 and sigma for 1-3 distances of 0.001
3. Uiso/Uaniso restraints and constraints
Uanis(F35) = Uanis(F36) = Uanis(F36A) = Uanis(F35A) = Uanis(C73) = Uanis(F35B) 
= Uanis(F36B) = Uanis(F34B) = Uanis(F34) = Uanis(F34A)
Uanis(F1) = Uanis(F2) = Uanis(F3) = Uanis(F1A) = Uanis(F3A) = Uanis(F2A) 
= Uanis(C29) = Uanis(F1B) = Uanis(F2B) = Uanis(F3B)
Uanis(F22A) = Uanis(F22)
Uanis(F24A) = Uanis(F24)
Uanis(F23) = Uanis(F23A)
Uanis(F29A) = Uanis(F29) = Uanis(F28A) = Uanis(F28) = Uanis(F30)
Uanis(F30) = Uanis(F1D) = Uanis(F29A) = Uanis(F29) = Uanis(F1C) = Uanis(F28) 
= Uanis(F28A)
4. others
 1*[Sof(F34B)]+1*[Sof(F34)]+1*[Sof(F34A)]+1*[Sof(F35B)]+1*[Sof(F35)]+1*
 [Sof(F35A)]+1*[Sof(F36B)]+1*[Sof(F36)]+1*[Sof(F36A)]=3 with esd of 0.00001
 1*[Sof(F2)]+1*[Sof(F1A)]+1*[Sof(F1)]+1*[Sof(F1B)]+1*[Sof(F3A)]+1*[Sof(F3)]+1*
 [Sof(F3B)]+1*[Sof(F2B)]+1*[Sof(F2A)]=3 with esd of 0.00001
 1*[Sof(F30)]+1*[Sof(F1D)]+1*[Sof(F29A)]+1*[Sof(F29)]+1*[Sof(F1C)]+1*
 [Sof(F28A)]+1*[Sof(F28)]=3 with esd of 0.00001
 Sof(C4A)=Sof(H4A)=Sof(C5A)=Sof(H5A)=Sof(C6A)=Sof(H6A)=Sof(C7A)=Sof(H7A)=
 Sof(C8A)=Sof(H8A)=Sof(C9A)=Sof(H9A)=1-FVAR(1)
 Sof(C4)=Sof(H4)=Sof(C5)=Sof(H5)=Sof(C6)=Sof(H6)=Sof(C7)=Sof(H7)=Sof(C8)=
 Sof(H8)=Sof(C9)=Sof(H9)=FVAR(1)
 Sof(F24A)=Sof(F23A)=Sof(F22A)=1-FVAR(20)
 Sof(F22)=Sof(F23)=Sof(F24)=FVAR(20)
5.a Aromatic/amide H refined with riding coordinates:
 C4A(H4A), C5A(H5A), C6A(H6A), C7A(H7A), C8A(H8A), C9A(H9A), C4(H4), C5(H5),
 C6(H6), C7(H7), C8(H8), C9(H9), C12(H12), C13(H13), C14(H14), C17(H17),
 C19(H19), C21(H21), C23(H23), C25(H25), C27(H27), C34(H34), C35(H35), C36(H36),
  C39(H39), C41(H41), C43(H43), C45(H45), C47(H47), C49(H49), C56(H56),
 C57(H57), C58(H58), C61(H61), C63(H63), C65(H65), C67(H67), C69(H69), C71(H71)
5.b Fitted hexagon refined as free rotating group:
 C4A(C5A,C6A,C7A,C8A,C9A), C4(C5,C6,C7,C8,C9)
;
_shelx_estimated_absorpt_t_max 0.961
_shelx_estimated_absorpt_t_min 0.955
_shelx_space_group_comment
;
The symmetry employed for this shelxl refinement is uniquely defined
by the following loop, which should always be used as a source of
symmetry information in preference to the above space-group names.
They are only intended as comments.
;
_shelxl_version_number 2013-2

loop_
_space_group_symop_operation_xyz
'x, y, z'
'-x+1/2, -y, z+1/2'
'-x, y+1/2, -z+1/2'
'x+1/2, -y+1/2, -z'
'-x, -y, -z'
'x-1/2, y, -z-1/2'
'x, -y-1/2, z-1/2'
'-x-1/2, y-1/2, z'

loop_
_atom_site_label
_atom_site_type_symbol
_atom_site_fract_x
_atom_site_fract_y
_atom_site_fract_z
_atom_site_U_iso_or_equiv
_atom_site_adp_type
_atom_site_occupancy
_atom_site_site_symmetry_order
_atom_site_calc_flag
_atom_site_refinement_flags_posn
_atom_site_refinement_flags_adp
_atom_site_refinement_flags_occupancy
_atom_site_disorder_assembly
_atom_site_disorder_group
C4A C 0.8279(11) 0.3940(5) 0.1912(5) 0.033(3) Uani 0.52(2) 1 d G U P A 2
H4A H 0.8542 0.4271 0.1824 0.039 Uiso 0.52(2) 1 calc R U P A 2
C5A C 0.8698(5) 0.3432(8) 0.1933(5) 0.035(4) Uani 0.52(2) 1 d G U P A 2
H5A H 0.9248 0.3415 0.1858 0.042 Uiso 0.52(2) 1 calc R U P A 2
C6A C 0.8313(10) 0.2948(5) 0.2062(5) 0.040(4) Uani 0.52(2) 1 d G U P A 2
H6A H 0.8600 0.2601 0.2076 0.049 Uiso 0.52(2) 1 calc R U P A 2
C7A C 0.7509(11) 0.2972(6) 0.2172(5) 0.044(4) Uani 0.52(2) 1 d G U P A 2
H7A H 0.7246 0.2642 0.2260 0.052 Uiso 0.52(2) 1 calc R U P A 2
C8A C 0.7090(5) 0.3480(9) 0.2151(6) 0.042(4) Uani 0.52(2) 1 d G U P A 2
H8A H 0.6540 0.3497 0.2226 0.050 Uiso 0.52(2) 1 calc R U P A 2
C9A C 0.7475(11) 0.3964(5) 0.2022(6) 0.036(4) Uani 0.52(2) 1 d G U P A 2
H9A H 0.7188 0.4311 0.2008 0.043 Uiso 0.52(2) 1 calc R U P A 2
C4 C 0.8510(9) 0.3786(8) 0.1893(6) 0.035(4) Uani 0.48(2) 1 d G U P A 1
H4 H 0.8936 0.4015 0.1800 0.042 Uiso 0.48(2) 1 calc R U P A 1
C5 C 0.8635(7) 0.3212(9) 0.1953(5) 0.035(4) Uani 0.48(2) 1 d G U P A 1
H5 H 0.9147 0.3049 0.1901 0.042 Uiso 0.48(2) 1 calc R U P A 1
C6 C 0.8011(12) 0.2877(4) 0.2088(5) 0.039(4) Uani 0.48(2) 1 d G U P A 1
H6 H 0.8097 0.2484 0.2129 0.046 Uiso 0.48(2) 1 calc R U P A 1
C7 C 0.7262(9) 0.3115(8) 0.2164(5) 0.042(4) Uani 0.48(2) 1 d G U P A 1
H7 H 0.6836 0.2886 0.2257 0.051 Uiso 0.48(2) 1 calc R U P A 1
C8 C 0.7137(7) 0.3689(9) 0.2104(6) 0.040(4) Uani 0.48(2) 1 d G U P A 1
H8 H 0.6625 0.3852 0.2156 0.048 Uiso 0.48(2) 1 calc R U P A 1
C9 C 0.7761(13) 0.4024(4) 0.1968(6) 0.036(4) Uani 0.48(2) 1 d G U P A 1
H9 H 0.7675 0.4417 0.1927 0.043 Uiso 0.48(2) 1 calc R U P A 1
Mo1 Mo 0.75706(2) 0.32965(2) 0.15480(2) 0.01464(7) Uani 1 1 d . . . . .
N1 N 0.65063(14) 0.41564(10) 0.10790(7) 0.0193(5) Uani 1 1 d . . . . .
N2 N 0.88159(13) 0.30950(10) 0.08855(6) 0.0185(5) Uani 1 1 d . . . . .
N3 N 0.63568(13) 0.23191(10) 0.13033(6) 0.0179(5) Uani 1 1 d . . . . .
F1 F 0.4445(4) 0.55993(18) 0.22871(15) 0.0456(6) Uani 0.559(3) 1 d . . P B 2
F2 F 0.4505(10) 0.5030(6) 0.2674(4) 0.0456(6) Uani 0.159(3) 1 d . . P B 3
F3 F 0.3297(4) 0.5083(3) 0.2352(2) 0.0456(6) Uani 0.370(3) 1 d . . P B 3
F1A F 0.4818(5) 0.5475(3) 0.2431(2) 0.0456(6) Uani 0.330(3) 1 d . . P B 1
F3A F 0.3605(7) 0.5512(4) 0.2120(2) 0.0456(6) Uani 0.282(3) 1 d . . P B 1
F2A F 0.4141(4) 0.4962(2) 0.26820(15) 0.0456(6) Uani 0.493(3) 1 d . . P B 2
F4 F 0.50640(11) 0.30889(8) 0.24270(5) 0.0357(5) Uani 1 1 d . . . . .
F5 F 0.52731(11) 0.27876(7) 0.18681(5) 0.0329(4) Uani 1 1 d . . . . .
F6 F 0.40661(11) 0.28916(8) 0.20699(5) 0.0369(5) Uani 1 1 d . . . . .
F7 F 0.91645(11) 0.47242(9) 0.10379(5) 0.0442(5) Uani 1 1 d . . . . .
F8 F 0.91048(11) 0.55723(8) 0.08327(6) 0.0429(5) Uani 1 1 d . . . . .
F9 F 0.98637(10) 0.49691(9) 0.05625(5) 0.0382(5) Uani 1 1 d . . . . .
F10 F 0.85373(13) 0.43154(9) -0.06481(5) 0.0477(6) Uani 1 1 d . . . . .
F11 F 0.82659(12) 0.51875(8) -0.06863(5) 0.0391(5) Uani 1 1 d . . . . .
F12 F 0.73209(11) 0.45813(10) -0.07274(5) 0.0492(6) Uani 1 1 d . . . . .
F13 F 0.65258(11) 0.35412(7) -0.05440(5) 0.0318(4) Uani 1 1 d . . . . .
F14 F 0.73296(11) 0.31578(8) -0.09399(5) 0.0357(5) Uani 1 1 d . . . . .
F15 F 0.62728(10) 0.27086(8) -0.07513(5) 0.0333(4) Uani 1 1 d . . . . .
F16 F 0.68958(14) 0.14913(9) 0.05087(6) 0.0495(6) Uani 1 1 d . . . . .
F17 F 0.81377(14) 0.12681(9) 0.04386(7) 0.0664(8) Uani 1 1 d . . . . .
F18 F 0.72952(11) 0.11145(8) -0.00044(5) 0.0362(5) Uani 1 1 d . . . . .
F19 F 1.00884(11) 0.21772(8) 0.19675(5) 0.0339(4) Uani 1 1 d . . . . .
F20 F 1.11177(11) 0.19661(8) 0.16335(5) 0.0342(5) Uani 1 1 d . . . . .
F21 F 1.12764(11) 0.23674(8) 0.21673(5) 0.0373(5) Uani 1 1 d . . . . .
F22 F 1.0797(4) 0.4734(3) 0.20128(18) 0.0640(17) Uani 0.759(13) 1 d . . P C 1
F23 F 1.1629(6) 0.4840(3) 0.1599(3) 0.0454(14) Uani 0.759(13) 1 d . . P C 2
F24 F 1.2064(4) 0.4321(2) 0.20549(18) 0.0622(18) Uani 0.759(13) 1 d . . P C 2
F25 F 0.88897(11) 0.08867(9) 0.10858(6) 0.0432(5) Uani 1 1 d . . . . .
F26 F 0.91084(11) 0.17742(8) 0.11506(6) 0.0443(5) Uani 1 1 d . . . . .
F27 F 0.97375(11) 0.11752(9) 0.14980(6) 0.0449(5) Uani 1 1 d . . . . .
F28 F 0.7328(3) 0.1268(2) 0.28788(13) 0.0527(5) Uani 0.551(3) 1 d . . P D 1
F29 F 0.8517(4) 0.1696(2) 0.27658(14) 0.0527(5) Uani 0.522(3) 1 d . . P D 1
F30 F 0.83145(17) 0.07861(11) 0.27634(6) 0.0527(5) Uani 0.919(3) 1 d . . P D 1
F31 F 0.50404(14) 0.37890(9) 0.00647(7) 0.0588(7) Uani 1 1 d . . . . .
F32 F 0.53443(12) 0.29302(9) -0.00714(5) 0.0422(5) Uani 1 1 d . . . . .
F33 F 0.61074(11) 0.34141(9) 0.02843(5) 0.0405(5) Uani 1 1 d . . . . .
F34 F 0.2682(3) 0.3789(3) 0.08123(13) 0.0358(5) Uani 0.470(3) 1 d . . P E 1
F35 F 0.3119(2) 0.3744(2) 0.13800(13) 0.0358(5) Uani 0.556(3) 1 d . . P E 1
F36 F 0.2425(3) 0.3048(2) 0.11825(18) 0.0358(5) Uani 0.436(3) 1 d . . P E 1
F36A F 0.2340(3) 0.3172(3) 0.10253(18) 0.0358(5) Uani 0.409(3) 1 d . . P E 2
F34A F 0.2915(4) 0.3980(3) 0.0937(3) 0.0358(5) Uani 0.276(3) 1 d . . P E 2
F35A F 0.3004(4) 0.3493(4) 0.1476(2) 0.0358(5) Uani 0.299(3) 1 d . . P E 2
C1 C 0.69086(16) 0.38193(12) 0.12383(8) 0.0167(6) Uani 1 1 d . . . . .
C2 C 0.83217(15) 0.31641(11) 0.11217(8) 0.0155(6) Uani 1 1 d . . . . .
C3 C 0.68300(16) 0.26762(12) 0.13863(7) 0.0160(6) Uani 1 1 d . . . . .
C10 C 0.59662(16) 0.45131(12) 0.09061(8) 0.0165(6) Uani 1 1 d . . . . .
C11 C 0.52108(16) 0.46195(12) 0.10724(8) 0.0179(6) Uani 1 1 d . . . . .
C12 C 0.46688(17) 0.49662(13) 0.08859(8) 0.0220(7) Uani 1 1 d . . . . .
H12 H 0.4150 0.5030 0.0991 0.026 Uiso 1 1 calc R U . . .
C13 C 0.48681(17) 0.52190(13) 0.05513(9) 0.0231(7) Uani 1 1 d . . . . .
H13 H 0.4487 0.5452 0.0426 0.028 Uiso 1 1 calc R U . . .
C14 C 0.56264(16) 0.51339(12) 0.03970(8) 0.0208(7) Uani 1 1 d . . . . .
H14 H 0.5765 0.5317 0.0169 0.025 Uiso 1 1 calc R U . . .
C15 C 0.61842(16) 0.47849(12) 0.05712(8) 0.0172(6) Uani 1 1 d . . . . .
C16 C 0.49885(15) 0.44204(12) 0.14564(8) 0.0186(6) Uani 1 1 d . . . . .
C17 C 0.50509(15) 0.38618(12) 0.15804(8) 0.0187(6) Uani 1 1 d . . . . .
H17 H 0.5271 0.3580 0.1421 0.022 Uiso 1 1 calc R U . . .
C18 C 0.47900(16) 0.37221(13) 0.19361(8) 0.0197(6) Uani 1 1 d . . . . .
C19 C 0.44784(18) 0.41248(13) 0.21773(9) 0.0254(7) Uani 1 1 d . . . . .
H19 H 0.4299 0.4022 0.2421 0.031 Uiso 1 1 calc R U . . .
C20 C 0.44336(18) 0.46787(14) 0.20577(9) 0.0281(7) Uani 1 1 d . . . . .
C21 C 0.46813(18) 0.48235(13) 0.17016(9) 0.0265(7) Uani 1 1 d . . . . .
H21 H 0.4641 0.5206 0.1622 0.032 Uiso 1 1 calc R U . . .
C22 C 0.70163(16) 0.47527(12) 0.04133(8) 0.0171(6) Uani 1 1 d . . . . .
C23 C 0.71280(17) 0.46956(12) 0.00264(8) 0.0199(6) Uani 1 1 d . . . . .
H23 H 0.6675 0.4631 -0.0131 0.024 Uiso 1 1 calc R U . . .
C24 C 0.78915(17) 0.47328(12) -0.01299(8) 0.0199(6) Uani 1 1 d . . . . .
C25 C 0.85627(16) 0.48234(12) 0.00955(8) 0.0205(7) Uani 1 1 d . . . . .
H25 H 0.9087 0.4846 -0.0011 0.025 Uiso 1 1 calc R U . . .
C26 C 0.84540(16) 0.48807(12) 0.04781(8) 0.0187(6) Uani 1 1 d . . . . .
C27 C 0.76903(16) 0.48435(12) 0.06358(8) 0.0194(6) Uani 1 1 d . . . . .
H27 H 0.7628 0.4881 0.0899 0.023 Uiso 1 1 calc R U . . .
C28 C 0.48030(17) 0.31254(13) 0.20716(8) 0.0240(7) Uani 1 1 d . . . . .
C29 C 0.4116(3) 0.51248(16) 0.23113(11) 0.0456(6) Uani 1 1 d . . . . .
C30 C 0.79923(17) 0.47039(13) -0.05450(9) 0.0231(7) Uani 1 1 d . . . . .
C31 C 0.91435(17) 0.50334(13) 0.07263(9) 0.0243(7) Uani 1 1 d . . . . .
C32 C 0.93755(15) 0.32701(12) 0.06193(8) 0.0159(6) Uani 1 1 d . . . . .
C33 C 0.91825(15) 0.32297(12) 0.02374(8) 0.0165(6) Uani 1 1 d . . . . .
C34 C 0.96921(16) 0.34837(12) -0.00209(8) 0.0195(6) Uani 1 1 d . . . . .
H34 H 0.9561 0.3471 -0.0280 0.023 Uiso 1 1 calc R U . . .
C35 C 1.03920(17) 0.37557(12) 0.00942(8) 0.0222(7) Uani 1 1 d . . . . .
H35 H 1.0723 0.3944 -0.0084 0.027 Uiso 1 1 calc R U . . .
C36 C 1.06058(16) 0.37514(12) 0.04683(8) 0.0196(6) Uani 1 1 d . . . . .
H36 H 1.1101 0.3920 0.0543 0.024 Uiso 1 1 calc R U . . .
C37 C 1.01117(16) 0.35060(12) 0.07372(8) 0.0172(6) Uani 1 1 d . . . . .
C38 C 0.84702(16) 0.29116(12) 0.01044(8) 0.0165(6) Uani 1 1 d . . . . .
C39 C 0.82992(16) 0.23751(12) 0.02489(8) 0.0198(6) Uani 1 1 d . . . . .
H39 H 0.8618 0.2226 0.0447 0.024 Uiso 1 1 calc R U . . .
C40 C 0.76679(16) 0.20612(13) 0.01047(8) 0.0219(7) Uani 1 1 d . . . . .
C41 C 0.71860(17) 0.22723(13) -0.01825(8) 0.0216(7) Uani 1 1 d . . . . .
H41 H 0.6748 0.2056 -0.0278 0.026 Uiso 1 1 calc R U . . .
C42 C 0.73543(16) 0.27997(12) -0.03265(8) 0.0190(6) Uani 1 1 d . . . . .
C43 C 0.79912(16) 0.31172(12) -0.01830(8) 0.0190(6) Uani 1 1 d . . . . .
H43 H 0.8099 0.3481 -0.0284 0.023 Uiso 1 1 calc R U . . .
C44 C 1.03919(16) 0.34797(12) 0.11318(8) 0.0176(6) Uani 1 1 d . . . . .
C45 C 1.07234(16) 0.39557(13) 0.13041(8) 0.0217(7) Uani 1 1 d . . . . .
H45 H 1.0712 0.4310 0.1179 0.026 Uiso 1 1 calc R U . . .
C46 C 1.10691(17) 0.39147(13) 0.16560(8) 0.0222(7) Uani 1 1 d . . . . .
C47 C 1.11071(17) 0.34029(13) 0.18423(8) 0.0231(7) Uani 1 1 d . . . . .
H47 H 1.1357 0.3377 0.2081 0.028 Uiso 1 1 calc R U . . .
C48 C 1.07752(16) 0.29284(12) 0.16748(8) 0.0184(6) Uani 1 1 d . . . . .
C49 C 1.04072(16) 0.29686(13) 0.13260(8) 0.0186(6) Uani 1 1 d . . . . .
H49 H 1.0163 0.2644 0.1219 0.022 Uiso 1 1 calc R U . . .
C50 C 0.7506(2) 0.14855(14) 0.02612(10) 0.0339(8) Uani 1 1 d . . . . .
C51 C 0.68696(17) 0.30450(13) -0.06397(8) 0.0237(7) Uani 1 1 d . . . . .
C52 C 1.08217(17) 0.23627(13) 0.18606(8) 0.0244(7) Uani 1 1 d . . . . .
C53 C 1.1398(2) 0.44346(15) 0.18395(9) 0.0355(8) Uani 1 1 d . . . . .
C54 C 0.58259(17) 0.18751(12) 0.13695(8) 0.0189(6) Uani 1 1 d . . . . .
C55 C 0.60767(17) 0.14174(13) 0.15908(8) 0.0215(7) Uani 1 1 d . . . . .
C56 C 0.55185(19) 0.09972(14) 0.16753(9) 0.0285(7) Uani 1 1 d . . . . .
H56 H 0.5677 0.0688 0.1828 0.034 Uiso 1 1 calc R U . . .
C57 C 0.47377(19) 0.10208(14) 0.15411(9) 0.0294(7) Uani 1 1 d . . . . .
H57 H 0.4367 0.0726 0.1598 0.035 Uiso 1 1 calc R U . . .
C58 C 0.44975(18) 0.14724(13) 0.13246(8) 0.0250(7) Uani 1 1 d . . . . .
H58 H 0.3959 0.1487 0.1234 0.030 Uiso 1 1 calc R U . . .
C59 C 0.50318(16) 0.19090(12) 0.12355(8) 0.0187(6) Uani 1 1 d . . . . .
C60 C 0.47376(16) 0.24089(12) 0.10261(8) 0.0191(6) Uani 1 1 d . . . . .
C61 C 0.40219(16) 0.26743(13) 0.11338(8) 0.0222(7) Uani 1 1 d . . . . .
H61 H 0.3719 0.2526 0.1337 0.027 Uiso 1 1 calc R U . . .
C62 C 0.37472(17) 0.31496(14) 0.09487(9) 0.0256(7) Uani 1 1 d . . . . .
C63 C 0.41681(17) 0.33692(13) 0.06476(9) 0.0250(7) Uani 1 1 d . . . . .
H63 H 0.3976 0.3695 0.0520 0.030 Uiso 1 1 calc R U . . .
C64 C 0.48747(17) 0.31052(13) 0.05357(8) 0.0220(7) Uani 1 1 d . . . . .
C65 C 0.51603(16) 0.26336(12) 0.07244(8) 0.0200(6) Uani 1 1 d . . . . .
H65 H 0.5651 0.2462 0.0647 0.024 Uiso 1 1 calc R U . . .
C66 C 0.69171(18) 0.13816(12) 0.17354(9) 0.0239(7) Uani 1 1 d . . . . .
C67 C 0.75666(18) 0.13716(12) 0.14888(9) 0.0245(7) Uani 1 1 d . . . . .
H67 H 0.7473 0.1403 0.1227 0.029 Uiso 1 1 calc R U . . .
C68 C 0.83480(19) 0.13159(13) 0.16202(9) 0.0271(7) Uani 1 1 d . . . . .
C69 C 0.8502(2) 0.12837(13) 0.20006(9) 0.0309(8) Uani 1 1 d . . . . .
H69 H 0.9040 0.1250 0.2090 0.037 Uiso 1 1 calc R U . . .
C70 C 0.7859(2) 0.13010(14) 0.22474(9) 0.0331(8) Uani 1 1 d . . . . .
C71 C 0.7070(2) 0.13476(13) 0.21175(9) 0.0291(8) Uani 1 1 d . . . . .
H71 H 0.6635 0.1356 0.2290 0.035 Uiso 1 1 calc R U . . .
C72 C 0.53324(19) 0.33096(14) 0.02035(9) 0.0285(7) Uani 1 1 d . . . . .
C73 C 0.30031(19) 0.34390(15) 0.10873(10) 0.0358(5) Uani 1 1 d . . . . .
C74 C 0.8035(2) 0.12729(16) 0.26575(11) 0.0441(10) Uani 1 1 d . . . . .
C75 C 0.90186(19) 0.12889(14) 0.13434(10) 0.0314(8) Uani 1 1 d . . . . .
F35B F 0.3150(6) 0.3984(5) 0.1193(4) 0.0358(5) Uani 0.196(3) 1 d . . P E 3
F36B F 0.2644(7) 0.3134(6) 0.1395(4) 0.0358(5) Uani 0.149(3) 1 d . . P E 3
F34B F 0.2439(6) 0.3502(6) 0.0851(3) 0.0358(5) Uani 0.210(3) 1 d . . P E 3
F1B F 0.4069(12) 0.5646(5) 0.2163(4) 0.0456(6) Uani 0.191(3) 1 d . . P B 3
F2B F 0.3723(5) 0.5000(3) 0.2594(2) 0.0456(6) Uani 0.348(3) 1 d . . P B 1
F3B F 0.3317(6) 0.5269(5) 0.2196(3) 0.0456(6) Uani 0.268(3) 1 d . . P B 2
F24A F 1.1719(12) 0.4354(9) 0.2133(6) 0.0622(18) Uani 0.241(13) 1 d . . P C 1
F23A F 1.179(2) 0.4729(12) 0.1623(11) 0.0454(14) Uani 0.241(13) 1 d . . P C 1
F22A F 1.1013(12) 0.4538(7) 0.2140(5) 0.0640(17) Uani 0.241(13) 1 d . . P C 2
F29A F 0.8804(5) 0.1539(4) 0.2727(2) 0.0527(5) Uani 0.337(3) 1 d . . P D 2
F28A F 0.7488(5) 0.1488(3) 0.28630(17) 0.0527(5) Uani 0.433(3) 1 d . . P D 2
F1C F 0.8146(11) 0.1810(7) 0.2812(4) 0.0527(5) Uani 0.166(3) 1 d . . P D 3
F1D F 0.882(2) 0.1116(17) 0.2729(8) 0.0527(5) Uani 0.072(3) 1 d . . P D 3

loop_
_atom_site_aniso_label
_atom_site_aniso_U_11
_atom_site_aniso_U_22
_atom_site_aniso_U_33
_atom_site_aniso_U_23
_atom_site_aniso_U_13
_atom_site_aniso_U_12
C4A 0.052(9) 0.026(5) 0.020(5) -0.011(5) -0.003(9) -0.018(5)
C5A 0.019(3) 0.061(11) 0.025(6) -0.017(9) -0.007(3) 0.003(5)
C6A 0.060(9) 0.028(5) 0.034(8) -0.009(5) -0.029(8) 0.017(6)
C7A 0.069(10) 0.048(6) 0.015(5) 0.010(5) -0.009(9) -0.027(6)
C8A 0.024(3) 0.090(11) 0.012(6) -0.001(10) 0.003(4) -0.001(5)
C9A 0.049(9) 0.038(5) 0.021(8) -0.016(6) -0.014(8) 0.021(5)
C4 0.026(6) 0.052(10) 0.027(6) 0.004(10) -0.008(6) -0.013(6)
C5 0.026(5) 0.052(10) 0.028(8) -0.024(9) -0.012(5) 0.015(6)
C6 0.073(11) 0.029(4) 0.014(6) -0.002(4) -0.016(9) 0.002(5)
C7 0.038(7) 0.075(9) 0.014(6) 0.018(9) -0.011(6) -0.024(6)
C8 0.027(5) 0.076(10) 0.017(10) -0.016(10) 0.001(5) 0.014(6)
C9 0.053(11) 0.028(4) 0.026(9) -0.009(4) -0.011(10) 0.010(5)
Mo1 0.01445(11) 0.01576(13) 0.01370(12) 0.00002(11) 0.00039(9) 0.00091(10)
N1 0.0199(12) 0.0177(14) 0.0203(13) 0.0027(11) 0.0001(10) -0.0003(11)
N2 0.0177(12) 0.0208(14) 0.0169(13) -0.0005(11) 0.0002(10) -0.0008(10)
N3 0.0186(12) 0.0156(13) 0.0195(13) -0.0002(11) -0.0003(10) -0.0006(10)
F1 0.0659(16) 0.0292(10) 0.0418(12) -0.0088(9) 0.0199(11) 0.0027(11)
F2 0.0659(16) 0.0292(10) 0.0418(12) -0.0088(9) 0.0199(11) 0.0027(11)
F3 0.0659(16) 0.0292(10) 0.0418(12) -0.0088(9) 0.0199(11) 0.0027(11)
F1A 0.0659(16) 0.0292(10) 0.0418(12) -0.0088(9) 0.0199(11) 0.0027(11)
F3A 0.0659(16) 0.0292(10) 0.0418(12) -0.0088(9) 0.0199(11) 0.0027(11)
F2A 0.0659(16) 0.0292(10) 0.0418(12) -0.0088(9) 0.0199(11) 0.0027(11)
F4 0.0523(12) 0.0361(11) 0.0188(10) 0.0041(8) -0.0014(9) 0.0064(9)
F5 0.0482(11) 0.0222(10) 0.0285(10) 0.0035(8) 0.0163(9) 0.0073(9)
F6 0.0332(10) 0.0324(11) 0.0451(12) 0.0081(9) 0.0059(9) -0.0098(9)
F7 0.0297(10) 0.0662(15) 0.0368(12) 0.0248(11) -0.0115(9) -0.0057(10)
F8 0.0393(11) 0.0354(12) 0.0540(13) -0.0155(10) -0.0206(10) 0.0052(9)
F9 0.0172(9) 0.0543(13) 0.0432(12) -0.0026(10) 0.0011(8) -0.0011(9)
F10 0.0686(14) 0.0420(13) 0.0326(11) 0.0028(10) 0.0205(10) 0.0241(11)
F11 0.0635(13) 0.0261(11) 0.0278(11) 0.0049(9) 0.0060(9) -0.0138(10)
F12 0.0359(11) 0.0852(17) 0.0263(11) -0.0095(11) 0.0027(9) -0.0260(11)
F13 0.0360(10) 0.0238(10) 0.0357(11) 0.0041(9) -0.0078(8) 0.0049(8)
F14 0.0357(10) 0.0508(13) 0.0206(9) 0.0070(9) -0.0021(8) -0.0010(9)
F15 0.0348(10) 0.0309(11) 0.0342(11) 0.0023(9) -0.0168(8) -0.0072(8)
F16 0.0753(15) 0.0429(13) 0.0303(12) 0.0097(10) 0.0008(11) -0.0295(12)
F17 0.0615(14) 0.0308(13) 0.107(2) 0.0319(13) -0.0523(14) -0.0169(11)
F18 0.0408(11) 0.0188(10) 0.0489(12) -0.0017(9) -0.0095(9) -0.0043(8)
F19 0.0371(10) 0.0266(11) 0.0381(11) 0.0083(9) 0.0056(8) -0.0021(8)
F20 0.0477(11) 0.0245(10) 0.0304(11) -0.0009(9) 0.0027(8) 0.0127(9)
F21 0.0511(12) 0.0327(11) 0.0281(11) 0.0043(9) -0.0184(9) 0.0062(9)
F22 0.085(3) 0.031(3) 0.076(4) -0.031(2) 0.023(3) -0.010(2)
F23 0.072(4) 0.022(4) 0.042(2) 0.008(2) -0.022(2) -0.015(2)
F24 0.077(4) 0.0365(16) 0.073(3) 0.0075(19) -0.057(3) -0.020(3)
F25 0.0381(11) 0.0418(13) 0.0497(13) -0.0155(11) 0.0005(9) 0.0074(9)
F26 0.0407(11) 0.0319(12) 0.0604(14) 0.0127(10) 0.0120(10) 0.0082(9)
F27 0.0269(10) 0.0429(13) 0.0648(15) -0.0027(11) -0.0096(10) 0.0099(9)
F28 0.0802(15) 0.0449(14) 0.0329(8) 0.0060(9) -0.0163(9) 0.0157(11)
F29 0.0802(15) 0.0449(14) 0.0329(8) 0.0060(9) -0.0163(9) 0.0157(11)
F30 0.0802(15) 0.0449(14) 0.0329(8) 0.0060(9) -0.0163(9) 0.0157(11)
F31 0.0659(14) 0.0465(14) 0.0641(16) 0.0370(12) 0.0202(12) 0.0223(12)
F32 0.0567(12) 0.0446(13) 0.0253(11) -0.0049(10) 0.0086(9) -0.0187(10)
F33 0.0369(11) 0.0485(13) 0.0361(12) 0.0029(10) 0.0053(9) -0.0154(9)
F34 0.0238(7) 0.0402(13) 0.0434(13) -0.0087(10) -0.0036(8) 0.0089(8)
F35 0.0238(7) 0.0402(13) 0.0434(13) -0.0087(10) -0.0036(8) 0.0089(8)
F36 0.0238(7) 0.0402(13) 0.0434(13) -0.0087(10) -0.0036(8) 0.0089(8)
F36A 0.0238(7) 0.0402(13) 0.0434(13) -0.0087(10) -0.0036(8) 0.0089(8)
F34A 0.0238(7) 0.0402(13) 0.0434(13) -0.0087(10) -0.0036(8) 0.0089(8)
F35A 0.0238(7) 0.0402(13) 0.0434(13) -0.0087(10) -0.0036(8) 0.0089(8)
C1 0.0192(14) 0.0169(16) 0.0141(15) -0.0030(12) 0.0058(11) -0.0043(12)
C2 0.0137(13) 0.0142(16) 0.0185(15) 0.0009(12) -0.0056(12) -0.0006(11)
C3 0.0179(14) 0.0187(16) 0.0115(14) 0.0032(12) 0.0014(11) 0.0089(12)
C10 0.0173(13) 0.0120(15) 0.0201(16) -0.0009(12) -0.0013(11) -0.0008(11)
C11 0.0207(14) 0.0131(15) 0.0200(16) -0.0031(12) 0.0004(12) -0.0047(12)
C12 0.0164(14) 0.0254(18) 0.0241(17) 0.0002(14) 0.0025(12) 0.0003(12)
C13 0.0203(14) 0.0204(17) 0.0285(18) 0.0042(14) -0.0046(13) 0.0019(12)
C14 0.0212(14) 0.0192(17) 0.0221(16) 0.0043(13) -0.0002(12) -0.0010(12)
C15 0.0178(14) 0.0161(15) 0.0175(15) -0.0016(12) -0.0005(11) -0.0014(11)
C16 0.0138(13) 0.0221(16) 0.0198(16) -0.0019(13) 0.0024(11) -0.0025(12)
C17 0.0140(13) 0.0203(16) 0.0218(16) -0.0049(13) 0.0007(12) -0.0003(11)
C18 0.0185(14) 0.0236(17) 0.0170(16) -0.0009(13) 0.0018(12) -0.0035(12)
C19 0.0296(16) 0.0272(19) 0.0195(16) -0.0038(14) 0.0070(13) -0.0029(14)
C20 0.0325(17) 0.0250(19) 0.0268(18) -0.0090(15) 0.0086(14) 0.0010(14)
C21 0.0284(16) 0.0198(17) 0.0312(18) -0.0012(14) 0.0056(14) -0.0017(13)
C22 0.0199(14) 0.0101(15) 0.0213(16) 0.0045(12) 0.0024(12) 0.0014(11)
C23 0.0224(14) 0.0151(16) 0.0222(17) 0.0016(13) -0.0004(12) -0.0019(12)
C24 0.0227(14) 0.0141(16) 0.0228(17) 0.0018(13) 0.0029(12) 0.0007(12)
C25 0.0166(14) 0.0150(16) 0.0300(18) 0.0033(13) 0.0056(12) 0.0015(12)
C26 0.0191(14) 0.0124(15) 0.0246(17) 0.0025(13) -0.0008(12) 0.0016(12)
C27 0.0233(15) 0.0148(15) 0.0201(16) 0.0013(13) 0.0014(12) 0.0019(12)
C28 0.0253(15) 0.0297(19) 0.0169(16) 0.0013(14) 0.0054(12) -0.0016(13)
C29 0.0659(16) 0.0292(10) 0.0418(12) -0.0088(9) 0.0199(11) 0.0027(11)
C30 0.0224(15) 0.0176(17) 0.0294(18) 0.0002(14) 0.0047(13) -0.0028(12)
C31 0.0233(15) 0.0253(19) 0.0242(18) 0.0030(14) -0.0024(13) 0.0023(13)
C32 0.0173(13) 0.0133(15) 0.0172(15) -0.0004(12) 0.0036(11) 0.0042(11)
C33 0.0172(13) 0.0133(15) 0.0191(15) -0.0010(12) 0.0013(11) 0.0024(11)
C34 0.0201(14) 0.0203(16) 0.0180(16) 0.0004(13) -0.0001(12) 0.0040(12)
C35 0.0226(15) 0.0179(16) 0.0259(17) 0.0040(13) 0.0039(13) -0.0010(13)
C36 0.0182(14) 0.0162(16) 0.0243(17) -0.0003(13) -0.0011(12) -0.0019(12)
C37 0.0183(14) 0.0137(15) 0.0197(16) -0.0024(12) -0.0001(12) 0.0022(11)
C38 0.0173(13) 0.0179(16) 0.0144(15) -0.0028(12) 0.0022(11) 0.0025(11)
C39 0.0206(14) 0.0213(17) 0.0175(16) -0.0013(13) -0.0026(12) 0.0019(12)
C40 0.0224(15) 0.0182(16) 0.0250(16) 0.0013(13) -0.0010(12) -0.0016(12)
C41 0.0207(14) 0.0202(17) 0.0237(17) -0.0009(13) -0.0047(12) -0.0020(12)
C42 0.0197(14) 0.0194(16) 0.0180(15) -0.0011(12) 0.0003(12) 0.0011(12)
C43 0.0222(14) 0.0159(16) 0.0188(16) -0.0001(13) 0.0027(12) -0.0001(12)
C44 0.0148(13) 0.0198(16) 0.0184(15) -0.0011(13) 0.0012(11) 0.0019(11)
C45 0.0223(15) 0.0214(17) 0.0215(17) 0.0003(14) 0.0011(12) -0.0003(13)
C46 0.0237(15) 0.0206(17) 0.0221(17) -0.0032(14) 0.0001(12) -0.0008(13)
C47 0.0227(15) 0.0297(19) 0.0169(16) -0.0006(14) -0.0022(12) -0.0002(13)
C48 0.0180(14) 0.0212(17) 0.0162(15) -0.0001(13) 0.0028(11) 0.0017(12)
C49 0.0168(13) 0.0213(17) 0.0178(15) -0.0035(13) 0.0006(11) -0.0007(12)
C50 0.0372(19) 0.0255(18) 0.039(2) 0.0072(16) -0.0174(17) -0.0104(15)
C51 0.0260(15) 0.0237(18) 0.0214(17) -0.0011(14) -0.0023(13) -0.0032(13)
C52 0.0270(16) 0.0238(18) 0.0224(17) -0.0009(14) -0.0018(13) 0.0062(13)
C53 0.050(2) 0.032(2) 0.0246(19) 0.0006(16) -0.0074(17) -0.0092(17)
C54 0.0246(15) 0.0157(16) 0.0164(15) -0.0010(12) 0.0028(12) -0.0028(12)
C55 0.0278(15) 0.0193(16) 0.0175(16) 0.0016(13) 0.0027(12) 0.0004(13)
C56 0.0411(19) 0.0208(18) 0.0236(17) 0.0044(14) 0.0037(14) -0.0024(15)
C57 0.0338(17) 0.0221(17) 0.0323(19) 0.0022(15) 0.0088(15) -0.0091(14)
C58 0.0238(15) 0.0270(18) 0.0240(17) -0.0034(14) 0.0047(13) -0.0058(13)
C59 0.0212(14) 0.0177(16) 0.0171(15) -0.0040(13) 0.0039(12) -0.0024(12)
C60 0.0176(13) 0.0204(17) 0.0194(16) -0.0045(13) -0.0024(11) -0.0028(12)
C61 0.0168(14) 0.0251(18) 0.0249(17) -0.0042(14) 0.0011(12) -0.0046(12)
C62 0.0190(14) 0.0283(19) 0.0295(18) -0.0080(15) -0.0059(13) 0.0020(13)
C63 0.0246(15) 0.0203(17) 0.0301(18) -0.0002(14) -0.0052(13) 0.0035(13)
C64 0.0249(15) 0.0181(16) 0.0231(17) 0.0000(14) -0.0022(12) -0.0017(12)
C65 0.0181(14) 0.0194(16) 0.0225(16) -0.0026(13) -0.0007(12) -0.0004(12)
C66 0.0333(17) 0.0127(16) 0.0255(17) 0.0031(13) -0.0022(14) 0.0006(13)
C67 0.0326(16) 0.0159(16) 0.0250(17) 0.0032(13) -0.0039(14) 0.0025(13)
C68 0.0349(17) 0.0136(16) 0.0329(19) 0.0006(14) -0.0060(14) 0.0059(13)
C69 0.0340(18) 0.0182(18) 0.040(2) 0.0005(15) -0.0131(16) 0.0065(14)
C70 0.051(2) 0.0173(18) 0.031(2) 0.0037(15) -0.0124(16) 0.0034(15)
C71 0.0420(19) 0.0206(18) 0.0248(18) 0.0068(14) -0.0029(15) 0.0014(14)
C72 0.0324(17) 0.0230(18) 0.0301(19) 0.0058(16) -0.0005(14) 0.0048(15)
C73 0.0238(7) 0.0402(13) 0.0434(13) -0.0087(10) -0.0036(8) 0.0089(8)
C74 0.057(2) 0.033(2) 0.042(2) 0.0028(18) -0.016(2) 0.0022(19)
C75 0.0298(17) 0.0223(19) 0.042(2) -0.0015(17) -0.0052(15) 0.0065(14)
F35B 0.0238(7) 0.0402(13) 0.0434(13) -0.0087(10) -0.0036(8) 0.0089(8)
F36B 0.0238(7) 0.0402(13) 0.0434(13) -0.0087(10) -0.0036(8) 0.0089(8)
F34B 0.0238(7) 0.0402(13) 0.0434(13) -0.0087(10) -0.0036(8) 0.0089(8)
F1B 0.0659(16) 0.0292(10) 0.0418(12) -0.0088(9) 0.0199(11) 0.0027(11)
F2B 0.0659(16) 0.0292(10) 0.0418(12) -0.0088(9) 0.0199(11) 0.0027(11)
F3B 0.0659(16) 0.0292(10) 0.0418(12) -0.0088(9) 0.0199(11) 0.0027(11)
F24A 0.077(4) 0.0365(16) 0.073(3) 0.0075(19) -0.057(3) -0.020(3)
F23A 0.072(4) 0.022(4) 0.042(2) 0.008(2) -0.022(2) -0.015(2)
F22A 0.085(3) 0.031(3) 0.076(4) -0.031(2) 0.023(3) -0.010(2)
F29A 0.0802(15) 0.0449(14) 0.0329(8) 0.0060(9) -0.0163(9) 0.0157(11)
F28A 0.0802(15) 0.0449(14) 0.0329(8) 0.0060(9) -0.0163(9) 0.0157(11)
F1C 0.0802(15) 0.0449(14) 0.0329(8) 0.0060(9) -0.0163(9) 0.0157(11)
F1D 0.0802(15) 0.0449(14) 0.0329(8) 0.0060(9) -0.0163(9) 0.0157(11)

loop_
_atom_type_symbol
_atom_type_description
_atom_type_scat_dispersion_real
_atom_type_scat_dispersion_imag
_atom_type_scat_source
C C 0.0033 0.0016 'International Tables Vol C Tables 4.2.6.8 and 6.1.1.4'
H H 0.0000 0.0000 'International Tables Vol C Tables 4.2.6.8 and 6.1.1.4'
N N 0.0061 0.0033 'International Tables Vol C Tables 4.2.6.8 and 6.1.1.4'
F F 0.0171 0.0103 'International Tables Vol C Tables 4.2.6.8 and 6.1.1.4'
Mo Mo -1.6832 0.6857 'International Tables Vol C Tables 4.2.6.8 and 6.1.1.4'

loop_
_geom_angle_atom_site_label_1
_geom_angle_atom_site_label_2
_geom_angle_atom_site_label_3
_geom_angle
C5A C4A H4A 120.0
C5A C4A C9A 120.0
C5A C4A Mo1 73.4(5)
C9A C4A H4A 120.0
C9A C4A Mo1 72.5(5)
Mo1 C4A H4A 125.8
C4A C5A H5A 120.0
C4A C5A Mo1 71.9(5)
C6A C5A C4A 120.0
C6A C5A H5A 120.0
C6A C5A Mo1 73.5(5)
Mo1 C5A H5A 126.5
C5A C6A H6A 120.0
C5A C6A C7A 120.0
C5A C6A Mo1 72.1(5)
C7A C6A H6A 120.0
C7A C6A Mo1 72.8(5)
Mo1 C6A H6A 127.1
C6A C7A H7A 120.0
C6A C7A Mo1 72.9(5)
C8A C7A C6A 120.0
C8A C7A H7A 120.0
C8A C7A Mo1 72.0(5)
Mo1 C7A H7A 127.1
C7A C8A H8A 120.0
C7A C8A C9A 120.0
C7A C8A Mo1 73.6(5)
C9A C8A H8A 120.0
C9A C8A Mo1 71.9(5)
Mo1 C8A H8A 126.4
C4A C9A H9A 120.0
C4A C9A Mo1 72.6(5)
C8A C9A C4A 120.0
C8A C9A H9A 120.0
C8A C9A Mo1 73.4(5)
Mo1 C9A H9A 125.8
C5 C4 H4 120.0
C5 C4 C9 120.0
C5 C4 Mo1 72.0(5)
C9 C4 H4 120.0
C9 C4 Mo1 72.8(6)
Mo1 C4 H4 127.2
C4 C5 H5 120.0
C4 C5 Mo1 72.7(5)
C6 C5 C4 120.0
C6 C5 H5 120.0
C6 C5 Mo1 72.4(5)
Mo1 C5 H5 126.9
C5 C6 H6 120.0
C5 C6 C7 120.0
C5 C6 Mo1 72.3(5)
C7 C6 H6 120.0
C7 C6 Mo1 72.7(6)
Mo1 C6 H6 126.9
C6 C7 H7 120.0
C6 C7 Mo1 72.0(5)
C8 C7 C6 120.0
C8 C7 H7 120.0
C8 C7 Mo1 72.8(5)
Mo1 C7 H7 127.2
C7 C8 H8 120.0
C7 C8 C9 120.0
C7 C8 Mo1 72.1(5)
C9 C8 H8 120.0
C9 C8 Mo1 72.4(5)
Mo1 C8 H8 127.5
C4 C9 H9 120.0
C4 C9 Mo1 72.1(5)
C8 C9 C4 120.0
C8 C9 H9 120.0
C8 C9 Mo1 72.5(6)
Mo1 C9 H9 127.5
C4A Mo1 C8A 62.2(4)
C9A Mo1 C4A 34.9(2)
C9A Mo1 C8A 34.7(2)
C4 Mo1 C7 74.4(4)
C4 Mo1 C8 63.1(4)
C4 Mo1 C9 35.2(3)
C5 Mo1 C4 35.3(2)
C5 Mo1 C6 35.4(2)
C5 Mo1 C7 63.3(4)
C5 Mo1 C8 74.4(4)
C5 Mo1 C9 63.2(4)
C6 Mo1 C4 63.3(3)
C6 Mo1 C7 35.3(2)
C6 Mo1 C8 63.2(4)
C6 Mo1 C9 74.4(4)
C7 Mo1 C8 35.1(3)
C7 Mo1 C9 63.0(4)
C9 Mo1 C8 35.1(3)
C1 Mo1 C4A 100.5(4)
C1 Mo1 C8A 102.1(4)
C1 Mo1 C9A 86.8(3)
C1 Mo1 C4 111.0(5)
C1 Mo1 C5 146.1(5)
C1 Mo1 C6 156.1(5)
C1 Mo1 C7 121.7(5)
C1 Mo1 C8 93.2(4)
C1 Mo1 C9 88.5(4)
C1 Mo1 C2 91.00(11)
C1 Mo1 C3 87.55(11)
C2 Mo1 C4A 102.4(4)
C2 Mo1 C8A 161.2(3)
C2 Mo1 C9A 135.0(5)
C2 Mo1 C4 93.7(5)
C2 Mo1 C5 89.3(4)
C2 Mo1 C6 112.1(5)
C2 Mo1 C7 147.3(5)
C2 Mo1 C8 156.4(5)
C2 Mo1 C9 122.0(5)
C2 Mo1 C3 92.72(11)
C3 Mo1 C4A 162.6(4)
C3 Mo1 C8A 101.2(4)
C3 Mo1 C9A 132.0(5)
C3 Mo1 C4 160.2(5)
C3 Mo1 C5 126.3(5)
C3 Mo1 C6 96.9(4)
C3 Mo1 C7 90.2(4)
C3 Mo1 C8 110.7(5)
C3 Mo1 C9 145.1(5)
C1 N1 C10 173.6(3)
C2 N2 C32 154.8(3)
C3 N3 C54 155.6(3)
N1 C1 Mo1 174.7(2)
N2 C2 Mo1 175.0(2)
N3 C3 Mo1 176.3(2)
N1 C10 C11 119.9(3)
N1 C10 C15 119.7(2)
C15 C10 C11 120.4(3)
C10 C11 C16 123.3(3)
C12 C11 C10 118.6(3)
C12 C11 C16 117.8(2)
C11 C12 H12 119.4
C13 C12 C11 121.2(3)
C13 C12 H12 119.4
C12 C13 H13 120.0
C12 C13 C14 120.0(3)
C14 C13 H13 120.0
C13 C14 H14 119.6
C13 C14 C15 120.8(3)
C15 C14 H14 119.6
C10 C15 C22 122.4(2)
C14 C15 C10 118.9(2)
C14 C15 C22 118.5(3)
C17 C16 C11 124.8(3)
C21 C16 C11 116.8(3)
C21 C16 C17 118.4(3)
C16 C17 H17 120.2
C18 C17 C16 119.6(3)
C18 C17 H17 120.2
C17 C18 C19 121.6(3)
C17 C18 C28 121.3(3)
C19 C18 C28 117.0(3)
C18 C19 H19 120.6
C20 C19 C18 118.7(3)
C20 C19 H19 120.6
C19 C20 C29 120.3(3)
C21 C20 C19 120.3(3)
C21 C20 C29 119.4(3)
C16 C21 H21 119.4
C20 C21 C16 121.3(3)
C20 C21 H21 119.4
C23 C22 C15 120.0(2)
C27 C22 C15 121.3(3)
C27 C22 C23 118.2(3)
C22 C23 H23 119.6
C24 C23 C22 120.8(3)
C24 C23 H23 119.6
C23 C24 C25 120.5(3)
C23 C24 C30 119.9(3)
C25 C24 C30 119.5(3)
C24 C25 H25 120.6
C26 C25 C24 118.9(3)
C26 C25 H25 120.6
C25 C26 C27 120.8(3)
C25 C26 C31 120.7(3)
C27 C26 C31 118.3(3)
C22 C27 C26 120.8(3)
C22 C27 H27 119.6
C26 C27 H27 119.6
F4 C28 C18 111.8(3)
F5 C28 F4 106.8(2)
F5 C28 F6 106.4(2)
F5 C28 C18 113.5(2)
F6 C28 F4 105.7(2)
F6 C28 C18 112.1(2)
F1 C29 F2A 107.6(5)
F1 C29 C20 116.1(3)
F1 C29 F3B 99.8(6)
F2 C29 C20 105.9(6)
F3 C29 F2 109.3(7)
F3 C29 C20 111.4(4)
F3A C29 F1A 104.2(6)
F3A C29 C20 112.1(4)
F2A C29 C20 112.1(4)
F2A C29 F3B 111.7(6)
C20 C29 F1A 107.0(4)
F1B C29 F2 121.0(10)
F1B C29 F3 93.0(9)
F1B C29 C20 115.5(6)
F2B C29 F1A 108.1(5)
F2B C29 F3A 103.5(6)
F2B C29 C20 120.9(4)
F3B C29 C20 108.8(4)
F10 C30 C24 112.3(2)
F11 C30 F10 104.8(2)
F11 C30 C24 112.1(2)
F12 C30 F10 106.3(3)
F12 C30 F11 106.8(3)
F12 C30 C24 113.9(2)
F7 C31 F9 106.2(2)
F7 C31 C26 112.5(2)
F8 C31 F7 106.8(3)
F8 C31 F9 106.1(2)
F8 C31 C26 111.4(2)
F9 C31 C26 113.4(3)
N2 C32 C33 119.4(2)
N2 C32 C37 119.5(2)
C33 C32 C37 121.0(2)
C32 C33 C38 121.9(2)
C34 C33 C32 118.5(2)
C34 C33 C38 119.5(3)
C33 C34 H34 119.6
C33 C34 C35 120.8(3)
C35 C34 H34 119.6
C34 C35 H35 120.1
C36 C35 C34 119.8(3)
C36 C35 H35 120.1
C35 C36 H36 119.3
C35 C36 C37 121.3(3)
C37 C36 H36 119.3
C32 C37 C44 122.6(2)
C36 C37 C32 118.0(3)
C36 C37 C44 119.3(2)
C39 C38 C33 120.3(2)
C43 C38 C33 121.1(3)
C43 C38 C39 118.4(3)
C38 C39 H39 119.9
C40 C39 C38 120.2(3)
C40 C39 H39 119.9
C39 C40 C41 121.0(3)
C39 C40 C50 119.0(3)
C41 C40 C50 119.9(3)
C40 C41 H41 120.5
C42 C41 C40 118.9(3)
C42 C41 H41 120.5
C41 C42 C43 120.3(3)
C41 C42 C51 121.5(3)
C43 C42 C51 118.2(3)
C38 C43 C42 121.1(3)
C38 C43 H43 119.4
C42 C43 H43 119.4
C45 C44 C37 120.5(3)
C49 C44 C37 120.9(3)
C49 C44 C45 118.3(3)
C44 C45 H45 119.8
C46 C45 C44 120.4(3)
C46 C45 H45 119.8
C45 C46 C53 119.4(3)
C47 C46 C45 121.1(3)
C47 C46 C53 119.5(3)
C46 C47 H47 120.5
C46 C47 C48 118.9(3)
C48 C47 H47 120.5
C47 C48 C49 120.4(3)
C47 C48 C52 120.8(3)
C49 C48 C52 118.8(3)
C44 C49 H49 119.6
C48 C49 C44 120.9(3)
C48 C49 H49 119.6
F16 C50 C40 111.8(3)
F17 C50 F16 106.5(3)
F17 C50 F18 106.9(3)
F17 C50 C40 112.9(3)
F18 C50 F16 106.0(3)
F18 C50 C40 112.3(3)
F13 C51 C42 112.1(2)
F14 C51 F13 105.6(2)
F14 C51 C42 111.7(2)
F15 C51 F13 106.4(2)
F15 C51 F14 107.6(2)
F15 C51 C42 113.0(2)
F19 C52 C48 111.8(2)
F20 C52 F19 105.9(2)
F20 C52 C48 112.2(2)
F21 C52 F19 106.3(2)
F21 C52 F20 107.4(2)
F21 C52 C48 112.8(3)
F22 C53 C46 111.0(3)
F23 C53 F24 105.6(5)
F23 C53 C46 114.2(5)
F24 C53 C46 112.1(4)
F24A C53 F22 90.5(13)
F24A C53 C46 114.6(10)
F24A C53 F23A 114.3(18)
F23A C53 F22 112.0(15)
F23A C53 C46 112.5(17)
F22A C53 F23 123.1(10)
F22A C53 F24 88.2(12)
F22A C53 C46 110.2(8)
N3 C54 C55 119.4(3)
N3 C54 C59 119.5(3)
C59 C54 C55 120.9(3)
C54 C55 C66 121.1(3)
C56 C55 C54 118.5(3)
C56 C55 C66 120.4(3)
C55 C56 H56 119.4
C57 C56 C55 121.3(3)
C57 C56 H56 119.4
C56 C57 H57 120.1
C58 C57 C56 119.8(3)
C58 C57 H57 120.1
C57 C58 H58 119.4
C57 C58 C59 121.2(3)
C59 C58 H58 119.4
C54 C59 C60 121.8(3)
C58 C59 C54 118.3(3)
C58 C59 C60 119.8(3)
C61 C60 C59 120.0(3)
C65 C60 C59 122.0(2)
C65 C60 C61 118.0(3)
C60 C61 H61 119.5
C62 C61 C60 121.0(3)
C62 C61 H61 119.5
C61 C62 C63 120.8(3)
C61 C62 C73 119.1(3)
C63 C62 C73 120.1(3)
C62 C63 H63 120.6
C62 C63 C64 118.8(3)
C64 C63 H63 120.6
C63 C64 C65 120.7(3)
C63 C64 C72 120.9(3)
C65 C64 C72 118.3(3)
C60 C65 H65 119.6
C64 C65 C60 120.8(3)
C64 C65 H65 119.6
C67 C66 C55 120.4(3)
C71 C66 C55 121.0(3)
C71 C66 C67 118.6(3)
C66 C67 H67 119.6
C68 C67 C66 120.7(3)
C68 C67 H67 119.6
C67 C68 C69 120.7(3)
C67 C68 C75 118.5(3)
C69 C68 C75 120.7(3)
C68 C69 H69 120.6
C70 C69 C68 118.8(3)
C70 C69 H69 120.6
C69 C70 C71 120.9(3)
C69 C70 C74 118.2(3)
C71 C70 C74 120.9(3)
C66 C71 C70 120.2(3)
C66 C71 H71 119.9
C70 C71 H71 119.9
F31 C72 F32 107.8(3)
F31 C72 F33 105.8(3)
F31 C72 C64 112.9(3)
F32 C72 F33 105.6(2)
F32 C72 C64 112.1(3)
F33 C72 C64 112.2(3)
F34 C73 C62 110.8(3)
F35 C73 F34 107.3(4)
F35 C73 F36 106.3(4)
F35 C73 C62 113.8(3)
F36 C73 F34 107.9(4)
F36 C73 C62 110.4(3)
F36A C73 F34A 107.1(5)
F36A C73 F35A 102.6(5)
F36A C73 C62 115.0(4)
F34A C73 C62 112.2(4)
F35A C73 F34A 107.5(5)
F35A C73 C62 111.7(4)
F35B C73 C62 112.2(5)
F35B C73 F36B 109.6(8)
F36B C73 C62 111.3(5)
F34B C73 C62 116.3(5)
F34B C73 F35B 101.8(8)
F34B C73 F36B 105.1(8)
F28 C74 C70 112.7(3)
F29 C74 F28 109.8(4)
F29 C74 C70 111.5(4)
F30 C74 F28 97.2(3)
F30 C74 F29 111.6(4)
F30 C74 C70 113.2(3)
F29A C74 C70 108.8(4)
F28A C74 C70 114.1(4)
F28A C74 F29A 110.8(5)
F1C C74 C70 111.8(6)
F1D C74 C70 112.2(13)
F1D C74 F1C 92.8(18)
F25 C75 F26 105.8(3)
F25 C75 C68 111.5(3)
F26 C75 C68 112.7(3)
F27 C75 F25 106.4(3)
F27 C75 F26 106.5(3)
F27 C75 C68 113.5(3)

loop_
_geom_bond_atom_site_label_1
_geom_bond_atom_site_label_2
_geom_bond_distance
C4A H4A 0.9500
C4A C5A 1.3900
C4A C9A 1.3900
C4A Mo1 2.321(14)
C5A H5A 0.9500
C5A C6A 1.3900
C5A Mo1 2.341(13)
C6A H6A 0.9500
C6A C7A 1.3900
C6A Mo1 2.359(14)
C7A H7A 0.9500
C7A C8A 1.3900
C7A Mo1 2.358(17)
C8A H8A 0.9500
C8A C9A 1.3900
C8A Mo1 2.338(18)
C9A H9A 0.9500
C9A Mo1 2.320(16)
C4 H4 0.9500
C4 C5 1.3900
C4 C9 1.3900
C4 Mo1 2.297(17)
C5 H5 0.9500
C5 C6 1.3900
C5 Mo1 2.289(15)
C6 H6 0.9500
C6 C7 1.3900
C6 Mo1 2.289(16)
C7 H7 0.9500
C7 C8 1.3900
C7 Mo1 2.299(17)
C8 H8 0.9500
C8 C9 1.3900
C8 Mo1 2.307(18)
C9 H9 0.9500
C9 Mo1 2.306(18)
Mo1 C1 1.989(3)
Mo1 C2 1.991(3)
Mo1 C3 1.998(3)
N1 C1 1.185(4)
N1 C10 1.376(3)
N2 C2 1.187(3)
N2 C32 1.391(3)
N3 C3 1.190(3)
N3 C54 1.390(3)
F1 C29 1.251(5)
F2 C29 1.464(17)
F3 C29 1.368(8)
F1A C29 1.490(8)
F3A C29 1.421(9)
F2A C29 1.379(7)
F4 C28 1.343(3)
F5 C28 1.332(3)
F6 C28 1.341(3)
F7 C31 1.332(3)
F8 C31 1.332(4)
F9 C31 1.338(3)
F10 C30 1.340(3)
F11 C30 1.330(3)
F12 C30 1.322(3)
F13 C51 1.349(3)
F14 C51 1.342(3)
F15 C51 1.330(3)
F16 C50 1.343(4)
F17 C50 1.327(4)
F18 C50 1.339(4)
F19 C52 1.347(3)
F20 C52 1.334(3)
F21 C52 1.329(3)
F22 C53 1.369(6)
F23 C53 1.344(11)
F24 C53 1.373(7)
F25 C75 1.340(4)
F26 C75 1.347(4)
F27 C75 1.340(3)
F28 C74 1.413(7)
F29 C74 1.338(7)
F30 C74 1.297(4)
F31 C72 1.329(4)
F32 C72 1.330(4)
F33 C72 1.339(4)
F34 C73 1.390(6)
F35 C73 1.284(5)
F36 C73 1.374(6)
F36A C73 1.287(6)
F34A C73 1.395(8)
F35A C73 1.394(8)
C10 C11 1.408(4)
C10 C15 1.405(4)
C11 C12 1.387(4)
C11 C16 1.496(4)
C12 H12 0.9500
C12 C13 1.376(4)
C13 H13 0.9500
C13 C14 1.387(4)
C14 H14 0.9500
C14 C15 1.387(4)
C15 C22 1.492(4)
C16 C17 1.397(4)
C16 C21 1.391(4)
C17 H17 0.9500
C17 C18 1.382(4)
C18 C19 1.384(4)
C18 C28 1.492(4)
C19 H19 0.9500
C19 C20 1.380(4)
C20 C21 1.379(4)
C20 C29 1.487(5)
C21 H21 0.9500
C22 C23 1.400(4)
C22 C27 1.387(4)
C23 H23 0.9500
C23 C24 1.386(4)
C24 C25 1.390(4)
C24 C30 1.493(4)
C25 H25 0.9500
C25 C26 1.385(4)
C26 C27 1.388(4)
C26 C31 1.490(4)
C27 H27 0.9500
C29 F1B 1.345(13)
C29 F2B 1.239(7)
C29 F3B 1.427(10)
C32 C33 1.404(4)
C32 C37 1.406(4)
C33 C34 1.387(4)
C33 C38 1.478(4)
C34 H34 0.9500
C34 C35 1.389(4)
C35 H35 0.9500
C35 C36 1.382(4)
C36 H36 0.9500
C36 C37 1.389(4)
C37 C44 1.485(4)
C38 C39 1.399(4)
C38 C43 1.386(4)
C39 H39 0.9500
C39 C40 1.382(4)
C40 C41 1.393(4)
C40 C50 1.496(4)
C41 H41 0.9500
C41 C42 1.378(4)
C42 C43 1.393(4)
C42 C51 1.494(4)
C43 H43 0.9500
C44 C45 1.396(4)
C44 C49 1.394(4)
C45 H45 0.9500
C45 C46 1.384(4)
C46 C47 1.383(4)
C46 C53 1.496(4)
C47 H47 0.9500
C47 C48 1.386(4)
C48 C49 1.390(4)
C48 C52 1.496(4)
C49 H49 0.9500
C53 F24A 1.19(2)
C53 F23A 1.22(4)
C53 F22A 1.272(17)
C54 C55 1.403(4)
C54 C59 1.402(4)
C55 C56 1.391(4)
C55 C66 1.488(4)
C56 H56 0.9500
C56 C57 1.381(4)
C57 H57 0.9500
C57 C58 1.377(4)
C58 H58 0.9500
C58 C59 1.397(4)
C59 C60 1.482(4)
C60 C61 1.396(4)
C60 C65 1.391(4)
C61 H61 0.9500
C61 C62 1.381(4)
C62 C63 1.383(4)
C62 C73 1.495(4)
C63 H63 0.9500
C63 C64 1.386(4)
C64 C65 1.387(4)
C64 C72 1.488(4)
C65 H65 0.9500
C66 C67 1.391(4)
C66 C71 1.390(4)
C67 H67 0.9500
C67 C68 1.384(4)
C68 C69 1.384(4)
C68 C75 1.489(5)
C69 H69 0.9500
C69 C70 1.383(5)
C70 C71 1.392(5)
C70 C74 1.494(5)
C71 H71 0.9500
C73 F35B 1.366(11)
C73 F36B 1.443(14)
C73 F34B 1.267(10)
C74 F29A 1.443(9)
C74 F28A 1.273(8)
C74 F1C 1.396(16)
C74 F1D 1.38(3)
